data_4344886
loop_
_publ_author_name
'Li, Wenyi'
'Ouyang, Hao'
'Chen, Lijuan'
'Yuan, Dan'
'Zhang, Yong'
'Yao, Yingming'

_publ_section_title
;
 A Comparative Study on Dinuclear and Mononuclear Aluminum Methyl
 Complexes Bearing Piperidyl-Phenolato Ligands in ROP of Epoxides.
;
_journal_issue 13
_journal_name_full 'Inorganic chemistry'
_journal_page_first 6520
_journal_page_last 6524
_journal_paper_doi 10.1021/acs.inorgchem.6b00639
_journal_volume 55
_journal_year 2016
_chemical_formula_moiety 'C22 H41 Al2 N O'
_chemical_formula_sum 'C22 H41 Al2 N O'
_chemical_formula_weight 389.52
_chemical_name_systematic
; 
 ? 
;
_space_group_IT_number 14
_symmetry_cell_setting monoclinic
_symmetry_Int_Tables_number 14
_symmetry_space_group_name_Hall '-P 2yn'
_symmetry_space_group_name_H-M 'P 1 21/n 1'
_atom_sites_solution_hydrogens geom
_atom_sites_solution_primary direct
_atom_sites_solution_secondary difmap
_audit_creation_method SHELXL-97
_cell_angle_alpha 90.00
_cell_angle_beta 91.951(14)
_cell_angle_gamma 90.00
_cell_formula_units_Z 4
_cell_length_a 9.319(7)
_cell_length_b 21.167(16)
_cell_length_c 12.486(9)
_cell_measurement_reflns_used 9492
_cell_measurement_temperature 223(2)
_cell_measurement_theta_max 27.7
_cell_measurement_theta_min 3.3
_cell_volume 2462(3)
_computing_cell_refinement CrystalClear
_computing_data_collection CrystalClear
_computing_data_reduction CrystalStructure
_computing_structure_refinement 'SHELXL-97 (Sheldrick, 1997)'
_computing_structure_solution 'SHELXS-97 (Sheldrick, 1990)'
_diffrn_ambient_temperature 223(2)
_diffrn_detector_area_resol_mean 14.63
_diffrn_measured_fraction_theta_full 0.992
_diffrn_measured_fraction_theta_max 0.992
_diffrn_measurement_device_type 'Rigaku Saturn'
_diffrn_measurement_method \w
_diffrn_radiation_monochromator graphite
_diffrn_radiation_source 'fine-focus sealed tube'
_diffrn_radiation_type MoK\a
_diffrn_radiation_wavelength 0.71075
_diffrn_reflns_av_R_equivalents 0.0471
_diffrn_reflns_av_sigmaI/netI 0.0707
_diffrn_reflns_limit_h_max 10
_diffrn_reflns_limit_h_min -11
_diffrn_reflns_limit_k_max 25
_diffrn_reflns_limit_k_min -23
_diffrn_reflns_limit_l_max 15
_diffrn_reflns_limit_l_min -14
_diffrn_reflns_number 11769
_diffrn_reflns_theta_full 25.50
_diffrn_reflns_theta_max 25.50
_diffrn_reflns_theta_min 3.30
_exptl_absorpt_coefficient_mu 0.128
_exptl_absorpt_correction_T_max 0.977
_exptl_absorpt_correction_T_min 0.511
_exptl_absorpt_correction_type multi-scan
_exptl_absorpt_process_details 'Jacobson, R. (1998) Private communication'
_exptl_crystal_colour colorless
_exptl_crystal_density_diffrn 1.051
_exptl_crystal_density_method 'not measured'
_exptl_crystal_description prism
_exptl_crystal_F_000 856
_exptl_crystal_size_max 0.70
_exptl_crystal_size_mid 0.60
_exptl_crystal_size_min 0.60
_refine_diff_density_max 0.269
_refine_diff_density_min -0.461
_refine_diff_density_rms '0.066 =###END'
_refine_ls_extinction_method none
_refine_ls_goodness_of_fit_ref 1.129
_refine_ls_hydrogen_treatment constr
_refine_ls_matrix_type full
_refine_ls_number_parameters 245
_refine_ls_number_reflns 4548
_refine_ls_number_restraints 0
_refine_ls_restrained_S_all 1.129
_refine_ls_R_factor_all 0.0995
_refine_ls_R_factor_gt 0.0594
_refine_ls_shift/su_max 0.000
_refine_ls_shift/su_mean 0.000
_refine_ls_structure_factor_coef Fsqd
_refine_ls_weighting_details 'calc w=1/[\s^2^(Fo^2^)+(0.1011P)^2^+0.0000P] where P=(Fo^2^+2Fc^2^)/3'
_refine_ls_weighting_scheme calc
_refine_ls_wR_factor_gt 0.1541
_refine_ls_wR_factor_ref 0.2026
_reflns_number_gt 2781
_reflns_number_total 4548
_reflns_threshold_expression >2sigma(I)
_cod_data_source_file ic6b00639_si_002.cif
_cod_data_source_block shelxl
_cod_original_cell_volume 2461(3)
_cod_original_sg_symbol_H-M 'P 21/n'
_cod_database_code 4344886

loop_
_symmetry_equiv_pos_as_xyz
'x, y, z'
'-x+1/2, y+1/2, -z+1/2'
'-x, -y, -z'
'x-1/2, -y-1/2, z-1/2'

loop_
_atom_site_label
_atom_site_type_symbol
_atom_site_fract_x
_atom_site_fract_y
_atom_site_fract_z
_atom_site_U_iso_or_equiv
_atom_site_adp_type
_atom_site_occupancy
_atom_site_symmetry_multiplicity
_atom_site_calc_flag
_atom_site_refinement_flags
Al1 Al 0.32914(9) 0.09990(4) 0.30015(7) 0.0350(3) Uani 1 1 d .
Al2 Al 0.15671(10) 0.12941(4) 0.06132(8) 0.0399(3) Uani 1 1 d .
O1 O 0.25054(18) 0.15408(8) 0.19841(15) 0.0302(5) Uani 1 1 d .
N1 N 0.5374(2) 0.10708(10) 0.25381(19) 0.0326(6) Uani 1 1 d .
C1 C 0.3202(3) 0.21345(12) 0.2031(2) 0.0280(6) Uani 1 1 d .
C2 C 0.2525(3) 0.26929(13) 0.2333(2) 0.0324(7) Uani 1 1 d .
C3 C 0.3389(3) 0.32354(14) 0.2268(3) 0.0378(7) Uani 1 1 d .
H3 H 0.2970 0.3625 0.2440 0.045 Uiso 1 1 calc R
C4 C 0.4806(3) 0.32413(14) 0.1972(3) 0.0389(7) Uani 1 1 d .
C5 C 0.5441(3) 0.26696(13) 0.1732(3) 0.0360(7) Uani 1 1 d .
H5 H 0.6409 0.2657 0.1545 0.043 Uiso 1 1 calc R
C6 C 0.4652(3) 0.21158(13) 0.1768(2) 0.0312(6) Uani 1 1 d .
C7 C 0.5336(3) 0.14874(13) 0.1555(2) 0.0332(7) Uani 1 1 d .
H7A H 0.6318 0.1555 0.1323 0.040 Uiso 1 1 calc R
H7B H 0.4797 0.1274 0.0973 0.040 Uiso 1 1 calc R
C8 C 0.6387(3) 0.13691(14) 0.3356(3) 0.0405(8) Uani 1 1 d .
H8A H 0.5953 0.1759 0.3617 0.049 Uiso 1 1 calc R
H8B H 0.7277 0.1484 0.3007 0.049 Uiso 1 1 calc R
C9 C 0.6756(4) 0.09415(16) 0.4314(3) 0.0538(9) Uani 1 1 d .
H9A H 0.7454 0.1154 0.4795 0.065 Uiso 1 1 calc R
H9B H 0.5888 0.0859 0.4713 0.065 Uiso 1 1 calc R
C10 C 0.7381(4) 0.03180(17) 0.3932(3) 0.0583(10) Uani 1 1 d .
H10A H 0.8295 0.0395 0.3589 0.070 Uiso 1 1 calc R
H10B H 0.7560 0.0036 0.4544 0.070 Uiso 1 1 calc R
C11 C 0.6323(4) 0.00129(15) 0.3138(3) 0.0510(9) Uani 1 1 d .
H11A H 0.6727 -0.0384 0.2879 0.061 Uiso 1 1 calc R
H11B H 0.5433 -0.0086 0.3499 0.061 Uiso 1 1 calc R
C12 C 0.5989(3) 0.04463(13) 0.2194(3) 0.0416(8) Uani 1 1 d .
H12A H 0.6871 0.0523 0.1808 0.050 Uiso 1 1 calc R
H12B H 0.5301 0.0237 0.1700 0.050 Uiso 1 1 calc R
C13 C 0.1003(3) 0.27900(14) 0.2774(3) 0.0389(7) Uani 1 1 d .
C14 C 0.1195(4) 0.30206(18) 0.3941(3) 0.0583(10) Uani 1 1 d .
H14A H 0.1690 0.3424 0.3954 0.087 Uiso 1 1 calc R
H14B H 0.1755 0.2714 0.4354 0.087 Uiso 1 1 calc R
H14C H 0.0261 0.3069 0.4251 0.087 Uiso 1 1 calc R
C15 C 0.0051(4) 0.22073(16) 0.2775(3) 0.0565(10) Uani 1 1 d .
H15A H -0.0869 0.2315 0.3066 0.085 Uiso 1 1 calc R
H15B H 0.0508 0.1881 0.3212 0.085 Uiso 1 1 calc R
H15C H -0.0094 0.2054 0.2047 0.085 Uiso 1 1 calc R
C16 C 0.0204(4) 0.33008(18) 0.2115(3) 0.0624(11) Uani 1 1 d .
H16A H 0.0100 0.3165 0.1374 0.094 Uiso 1 1 calc R
H16B H 0.0746 0.3692 0.2153 0.094 Uiso 1 1 calc R
H16C H -0.0738 0.3368 0.2402 0.094 Uiso 1 1 calc R
C17 C 0.5652(4) 0.38485(15) 0.1936(3) 0.0556(10) Uani 1 1 d .
H17A H 0.6653 0.3753 0.1819 0.083 Uiso 1 1 calc R
H17B H 0.5574 0.4071 0.2610 0.083 Uiso 1 1 calc R
H17C H 0.5274 0.4111 0.1356 0.083 Uiso 1 1 calc R
C18 C 0.3101(4) 0.13647(17) 0.4431(3) 0.0548(9) Uani 1 1 d .
H18A H 0.3551 0.1778 0.4456 0.082 Uiso 1 1 calc R
H18B H 0.3566 0.1091 0.4961 0.082 Uiso 1 1 calc R
H18C H 0.2092 0.1406 0.4584 0.082 Uiso 1 1 calc R
C19 C 0.2508(4) 0.01535(16) 0.2767(3) 0.0550(10) Uani 1 1 d .
H19A H 0.1470 0.0167 0.2806 0.082 Uiso 1 1 calc R
H19B H 0.2897 -0.0130 0.3314 0.082 Uiso 1 1 calc R
H19C H 0.2766 0.0003 0.2066 0.082 Uiso 1 1 calc R
C20 C -0.0271(4) 0.09019(19) 0.1003(3) 0.0655(11) Uani 1 1 d .
H20A H -0.0275 0.0839 0.1773 0.098 Uiso 1 1 calc R
H20B H -0.0379 0.0498 0.0644 0.098 Uiso 1 1 calc R
H20C H -0.1061 0.1177 0.0784 0.098 Uiso 1 1 calc R
C21 C 0.2807(4) 0.06826(17) -0.0142(3) 0.0530(9) Uani 1 1 d .
H21A H 0.3560 0.0910 -0.0496 0.080 Uiso 1 1 calc R
H21B H 0.2231 0.0451 -0.0670 0.080 Uiso 1 1 calc R
H21C H 0.3235 0.0390 0.0374 0.080 Uiso 1 1 calc R
C22 C 0.1396(5) 0.20948(17) -0.0196(3) 0.0632(11) Uani 1 1 d .
H22A H 0.0812 0.2390 0.0194 0.095 Uiso 1 1 calc R
H22B H 0.0948 0.2014 -0.0895 0.095 Uiso 1 1 calc R
H22C H 0.2343 0.2273 -0.0282 0.095 Uiso 1 1 calc R

loop_
_atom_site_aniso_label
_atom_site_aniso_U_11
_atom_site_aniso_U_22
_atom_site_aniso_U_33
_atom_site_aniso_U_23
_atom_site_aniso_U_13
_atom_site_aniso_U_12
Al1 0.0337(5) 0.0318(5) 0.0398(6) 0.0046(4) 0.0040(4) -0.0020(4)
Al2 0.0372(5) 0.0407(6) 0.0415(6) -0.0058(4) -0.0025(4) -0.0035(4)
O1 0.0303(10) 0.0238(10) 0.0364(12) -0.0009(8) 0.0006(8) -0.0028(8)
N1 0.0326(12) 0.0266(12) 0.0387(15) 0.0005(10) 0.0026(11) 0.0019(10)
C1 0.0311(15) 0.0225(13) 0.0303(16) -0.0004(11) -0.0006(12) -0.0035(12)
C2 0.0323(15) 0.0310(15) 0.0335(17) -0.0020(12) -0.0030(12) 0.0006(12)
C3 0.0398(17) 0.0298(15) 0.0435(18) 0.0005(13) -0.0008(14) 0.0006(14)
C4 0.0385(16) 0.0335(16) 0.0447(19) 0.0019(14) -0.0002(14) -0.0059(14)
C5 0.0289(15) 0.0362(16) 0.0430(19) 0.0043(14) 0.0034(13) -0.0011(13)
C6 0.0308(14) 0.0274(14) 0.0353(16) 0.0043(12) 0.0002(12) -0.0027(13)
C7 0.0340(15) 0.0288(14) 0.0369(17) 0.0008(13) 0.0039(13) -0.0009(13)
C8 0.0366(16) 0.0380(17) 0.046(2) -0.0021(14) -0.0055(14) -0.0014(14)
C9 0.052(2) 0.053(2) 0.055(2) 0.0036(17) -0.0111(17) 0.0027(17)
C10 0.056(2) 0.053(2) 0.066(3) 0.0139(18) -0.0091(19) 0.0134(18)
C11 0.055(2) 0.0344(17) 0.064(2) 0.0076(16) 0.0009(18) 0.0122(16)
C12 0.0383(16) 0.0314(16) 0.055(2) -0.0047(14) 0.0065(15) 0.0076(14)
C13 0.0309(15) 0.0411(17) 0.0448(19) -0.0072(14) 0.0035(14) 0.0033(14)
C14 0.056(2) 0.069(2) 0.050(2) -0.0156(19) 0.0141(18) 0.0010(19)
C15 0.0392(18) 0.0434(19) 0.088(3) -0.0093(19) 0.0181(18) -0.0049(16)
C16 0.046(2) 0.063(2) 0.078(3) 0.011(2) 0.0012(19) 0.0176(18)
C17 0.054(2) 0.0351(17) 0.079(3) -0.0030(18) 0.0118(19) -0.0142(16)
C18 0.050(2) 0.066(2) 0.048(2) 0.0105(17) 0.0059(17) 0.0087(18)
C19 0.049(2) 0.045(2) 0.071(3) 0.0150(18) -0.0001(18) -0.0091(16)
C20 0.043(2) 0.074(3) 0.080(3) -0.020(2) 0.0037(19) -0.0137(19)
C21 0.054(2) 0.058(2) 0.046(2) -0.0159(17) -0.0007(17) -0.0056(18)
C22 0.089(3) 0.058(2) 0.042(2) -0.0001(18) -0.010(2) 0.003(2)

loop_
_atom_type_symbol
_atom_type_description
_atom_type_scat_dispersion_real
_atom_type_scat_dispersion_imag
_atom_type_scat_source
C C 0.0033 0.0016 'International Tables Vol C Tables 4.2.6.8 and 6.1.1.4'
H H 0.0000 0.0000 'International Tables Vol C Tables 4.2.6.8 and 6.1.1.4'
N N 0.0061 0.0033 'International Tables Vol C Tables 4.2.6.8 and 6.1.1.4'
O O 0.0106 0.0060 'International Tables Vol C Tables 4.2.6.8 and 6.1.1.4'
Al Al 0.0645 0.0514 'International Tables Vol C Tables 4.2.6.8 and 6.1.1.4'

loop_
_geom_angle_atom_site_label_1
_geom_angle_atom_site_label_2
_geom_angle_atom_site_label_3
_geom_angle
O1 Al1 C19 109.22(13)
O1 Al1 C18 109.61(13)
C19 Al1 C18 116.99(17)
O1 Al1 N1 96.72(10)
C19 Al1 N1 112.27(13)
C18 Al1 N1 110.12(13)
O1 Al2 C22 104.05(13)
O1 Al2 C20 105.09(14)
C22 Al2 C20 115.46(18)
O1 Al2 C21 109.64(12)
C22 Al2 C21 110.69(18)
C20 Al2 C21 111.38(17)
C1 O1 Al1 110.66(16)
C1 O1 Al2 117.51(16)
Al1 O1 Al2 126.08(11)
C8 N1 C12 109.0(2)
C8 N1 C7 107.6(2)
C12 N1 C7 106.2(2)
C8 N1 Al1 114.69(19)
C12 N1 Al1 112.83(18)
C7 N1 Al1 106.07(16)
C2 C1 C6 122.3(2)
C2 C1 O1 123.5(2)
C6 C1 O1 114.2(2)
C1 C2 C3 114.2(3)
C1 C2 C13 129.3(3)
C3 C2 C13 116.4(2)
C4 C3 C2 125.2(3)
C4 C3 H3 117.4
C2 C3 H3 117.4
C3 C4 C5 118.0(3)
C3 C4 C17 121.3(3)
C5 C4 C17 120.7(3)
C4 C5 C6 120.1(3)
C4 C5 H5 120.0
C6 C5 H5 120.0
C5 C6 C1 120.1(3)
C5 C6 C7 120.9(3)
C1 C6 C7 119.0(2)
C6 C7 N1 111.8(2)
C6 C7 H7A 109.3
N1 C7 H7A 109.3
C6 C7 H7B 109.3
N1 C7 H7B 109.3
H7A C7 H7B 107.9
N1 C8 C9 113.6(3)
N1 C8 H8A 108.8
C9 C8 H8A 108.8
N1 C8 H8B 108.8
C9 C8 H8B 108.8
H8A C8 H8B 107.7
C10 C9 C8 110.2(3)
C10 C9 H9A 109.6
C8 C9 H9A 109.6
C10 C9 H9B 109.6
C8 C9 H9B 109.6
H9A C9 H9B 108.1
C11 C10 C9 109.0(3)
C11 C10 H10A 109.9
C9 C10 H10A 109.9
C11 C10 H10B 109.9
C9 C10 H10B 109.9
H10A C10 H10B 108.3
C12 C11 C10 111.2(3)
C12 C11 H11A 109.4
C10 C11 H11A 109.4
C12 C11 H11B 109.4
C10 C11 H11B 109.4
H11A C11 H11B 108.0
N1 C12 C11 112.2(3)
N1 C12 H12A 109.2
C11 C12 H12A 109.2
N1 C12 H12B 109.2
C11 C12 H12B 109.2
H12A C12 H12B 107.9
C15 C13 C16 107.4(3)
C15 C13 C14 107.8(3)
C16 C13 C14 108.8(3)
C15 C13 C2 115.7(3)
C16 C13 C2 109.6(3)
C14 C13 C2 107.4(2)
C13 C14 H14A 109.5
C13 C14 H14B 109.5
H14A C14 H14B 109.5
C13 C14 H14C 109.5
H14A C14 H14C 109.5
H14B C14 H14C 109.5
C13 C15 H15A 109.5
C13 C15 H15B 109.5
H15A C15 H15B 109.5
C13 C15 H15C 109.5
H15A C15 H15C 109.5
H15B C15 H15C 109.5
C13 C16 H16A 109.5
C13 C16 H16B 109.5
H16A C16 H16B 109.5
C13 C16 H16C 109.5
H16A C16 H16C 109.5
H16B C16 H16C 109.5
C4 C17 H17A 109.5
C4 C17 H17B 109.5
H17A C17 H17B 109.5
C4 C17 H17C 109.5
H17A C17 H17C 109.5
H17B C17 H17C 109.5
Al1 C18 H18A 109.5
Al1 C18 H18B 109.5
H18A C18 H18B 109.5
Al1 C18 H18C 109.5
H18A C18 H18C 109.5
H18B C18 H18C 109.5
Al1 C19 H19A 109.5
Al1 C19 H19B 109.5
H19A C19 H19B 109.5
Al1 C19 H19C 109.5
H19A C19 H19C 109.5
H19B C19 H19C 109.5
Al2 C20 H20A 109.5
Al2 C20 H20B 109.5
H20A C20 H20B 109.5
Al2 C20 H20C 109.5
H20A C20 H20C 109.5
H20B C20 H20C 109.5
Al2 C21 H21A 109.5
Al2 C21 H21B 109.5
H21A C21 H21B 109.5
Al2 C21 H21C 109.5
H21A C21 H21C 109.5
H21B C21 H21C 109.5
Al2 C22 H22A 109.5
Al2 C22 H22B 109.5
H22A C22 H22B 109.5
Al2 C22 H22C 109.5
H22A C22 H22C 109.5
H22B C22 H22C 109.5

loop_
_geom_bond_atom_site_label_1
_geom_bond_atom_site_label_2
_geom_bond_distance
Al1 O1 1.844(2)
Al1 C19 1.951(4)
Al1 C18 1.959(4)
Al1 N1 2.049(3)
Al2 O1 1.966(2)
Al2 C22 1.977(4)
Al2 C20 1.979(4)
Al2 C21 1.993(4)
O1 C1 1.415(3)
N1 C8 1.506(4)
N1 C12 1.509(4)
N1 C7 1.511(4)
C1 C2 1.398(4)
C1 C6 1.401(4)
C2 C3 1.407(4)
C2 C13 1.552(4)
C3 C4 1.383(4)
C3 H3 0.9400
C4 C5 1.384(4)
C4 C17 1.510(4)
C5 C6 1.386(4)
C5 H5 0.9400
C6 C7 1.503(4)
C7 H7A 0.9800
C7 H7B 0.9800
C8 C9 1.530(4)
C8 H8A 0.9800
C8 H8B 0.9800
C9 C10 1.525(5)
C9 H9A 0.9800
C9 H9B 0.9800
C10 C11 1.518(5)
C10 H10A 0.9800
C10 H10B 0.9800
C11 C12 1.518(4)
C11 H11A 0.9800
C11 H11B 0.9800
C12 H12A 0.9800
C12 H12B 0.9800
C13 C15 1.519(4)
C13 C16 1.535(5)
C13 C14 1.542(5)
C14 H14A 0.9700
C14 H14B 0.9700
C14 H14C 0.9700
C15 H15A 0.9700
C15 H15B 0.9700
C15 H15C 0.9700
C16 H16A 0.9700
C16 H16B 0.9700
C16 H16C 0.9700
C17 H17A 0.9700
C17 H17B 0.9700
C17 H17C 0.9700
C18 H18A 0.9700
C18 H18B 0.9700
C18 H18C 0.9700
C19 H19A 0.9700
C19 H19B 0.9700
C19 H19C 0.9700
C20 H20A 0.9700
C20 H20B 0.9700
C20 H20C 0.9700
C21 H21A 0.9700
C21 H21B 0.9700
C21 H21C 0.9700
C22 H22A 0.9700
C22 H22B 0.9700
C22 H22C 0.9700

loop_
_geom_torsion_atom_site_label_1
_geom_torsion_atom_site_label_2
_geom_torsion_atom_site_label_3
_geom_torsion_atom_site_label_4
_geom_torsion
C19 Al1 O1 C1 -171.43(19)
C18 Al1 O1 C1 59.2(2)
N1 Al1 O1 C1 -55.00(18)
C19 Al1 O1 Al2 -19.11(18)
C18 Al1 O1 Al2 -148.50(15)
N1 Al1 O1 Al2 97.32(13)
C22 Al2 O1 C1 -16.8(2)
C20 Al2 O1 C1 -138.6(2)
C21 Al2 O1 C1 101.6(2)
C22 Al2 O1 Al1 -167.45(16)
C20 Al2 O1 Al1 70.79(18)
C21 Al2 O1 Al1 -49.02(18)
O1 Al1 N1 C8 115.1(2)
C19 Al1 N1 C8 -130.9(2)
C18 Al1 N1 C8 1.3(2)
O1 Al1 N1 C12 -119.4(2)
C19 Al1 N1 C12 -5.4(2)
C18 Al1 N1 C12 126.9(2)
O1 Al1 N1 C7 -3.54(18)
C19 Al1 N1 C7 110.4(2)
C18 Al1 N1 C7 -117.3(2)
Al1 O1 C1 C2 -114.0(3)
Al2 O1 C1 C2 91.0(3)
Al1 O1 C1 C6 64.7(3)
Al2 O1 C1 C6 -90.2(2)
C6 C1 C2 C3 4.7(4)
O1 C1 C2 C3 -176.6(3)
C6 C1 C2 C13 -172.1(3)
O1 C1 C2 C13 6.6(4)
C1 C2 C3 C4 -2.1(4)
C13 C2 C3 C4 175.1(3)
C2 C3 C4 C5 -0.9(5)
C2 C3 C4 C17 -179.4(3)
C3 C4 C5 C6 1.5(5)
C17 C4 C5 C6 180.0(3)
C4 C5 C6 C1 1.0(4)
C4 C5 C6 C7 -177.5(3)
C2 C1 C6 C5 -4.4(4)
O1 C1 C6 C5 176.9(2)
C2 C1 C6 C7 174.2(3)
O1 C1 C6 C7 -4.6(4)
C5 C6 C7 N1 114.6(3)
C1 C6 C7 N1 -63.9(3)
C8 N1 C7 C6 -67.2(3)
C12 N1 C7 C6 176.3(2)
Al1 N1 C7 C6 56.0(2)
C12 N1 C8 C9 -54.5(3)
C7 N1 C8 C9 -169.2(2)
Al1 N1 C8 C9 73.1(3)
N1 C8 C9 C10 56.4(4)
C8 C9 C10 C11 -56.1(4)
C9 C10 C11 C12 57.9(4)
C8 N1 C12 C11 54.9(3)
C7 N1 C12 C11 170.5(2)
Al1 N1 C12 C11 -73.7(3)
C10 C11 C12 N1 -58.5(4)
C1 C2 C13 C15 -6.9(5)
C3 C2 C13 C15 176.4(3)
C1 C2 C13 C16 -128.5(3)
C3 C2 C13 C16 54.8(4)
C1 C2 C13 C14 113.5(3)
C3 C2 C13 C14 -63.2(3)
